data_7121539
loop_
_publ_author_name
'VanGelder, L. E.'
'Forrestel, P. L.'
'Brennessel, W. W.'
'Matson, E. M.'

_publ_section_title
;
 Site-selectivity in the halogenation of titanium-functionalized
 polyoxovanadate-alkoxide clusters.
;
_journal_issue 50
_journal_name_full 'Chemical communications (Cambridge, England)'
_journal_page_first 6839
_journal_page_last 6842
_journal_paper_doi 10.1039/c8cc01517a
_journal_volume 54
_journal_year 2018
_chemical_formula_moiety 'C14 H42 O19 Ti2 V4'
_chemical_formula_sum 'C14 H42 O19 Ti2 V4'
_chemical_formula_weight 814.03
_chemical_name_common matlv04
_space_group_crystal_system monoclinic
_space_group_IT_number 14
_space_group_name_Hall '-P 2yn'
_space_group_name_H-M_alt 'P 1 21/n 1'
_symmetry_space_group_name_Hall '-P 2yn'
_symmetry_space_group_name_H-M 'P 1 21/n 1'
_atom_sites_solution_hydrogens mixed
_atom_sites_solution_primary dual
_atom_sites_solution_secondary difmap
_audit_creation_method SHELXL-2016/6
_audit_update_record
;
2018-01-29 deposited with the CCDC.
2018-04-20 downloaded from the CCDC.
;
_cell_angle_alpha 90
_cell_angle_beta 92.176(2)
_cell_angle_gamma 90
_cell_formula_units_Z 4
_cell_length_a 10.2851(10)
_cell_length_b 24.103(2)
_cell_length_c 12.0280(12)
_cell_measurement_reflns_used 4016
_cell_measurement_temperature 100.0(5)
_cell_measurement_theta_max 37.49
_cell_measurement_theta_min 2.39
_cell_volume 2979.6(5)
_computing_cell_refinement 'SAINT (Bruker, 2013)'
_computing_data_collection 'APEX3 (Bruker, 2016)'
_computing_data_reduction 'SAINT (Bruker, 2013)'
_computing_molecular_graphics 'SHELXTL (Sheldrick, 2008)'
_computing_publication_material 'SHELXTL (Sheldrick, 2008)'
_computing_structure_refinement 'SHELXL-2016/6 (Sheldrick, 2015b)'
_computing_structure_solution 'SHELXT-2014/5 (Sheldrick, 2015a)'
_diffrn_ambient_temperature 100.0(5)
_diffrn_measured_fraction_theta_full 0.998
_diffrn_measured_fraction_theta_max 0.967
_diffrn_measurement_device_type 'Bruker SMART APEX II CCD platform'
_diffrn_measurement_method '\w scans'
_diffrn_radiation_type MoK\a
_diffrn_radiation_wavelength 0.71073
_diffrn_reflns_av_R_equivalents 0.0495
_diffrn_reflns_av_unetI/netI 0.0537
_diffrn_reflns_Laue_measured_fraction_full 0.998
_diffrn_reflns_Laue_measured_fraction_max 0.967
_diffrn_reflns_limit_h_max 17
_diffrn_reflns_limit_h_min -17
_diffrn_reflns_limit_k_max 42
_diffrn_reflns_limit_k_min -41
_diffrn_reflns_limit_l_max 21
_diffrn_reflns_limit_l_min -21
_diffrn_reflns_number 73818
_diffrn_reflns_point_group_measured_fraction_full 0.998
_diffrn_reflns_point_group_measured_fraction_max 0.967
_diffrn_reflns_theta_full 37.785
_diffrn_reflns_theta_max 38.618
_diffrn_reflns_theta_min 1.893
_diffrn_source 'fine-focus sealed tube'
_exptl_absorpt_coefficient_mu 1.789
_exptl_absorpt_correction_T_max 0.4995
_exptl_absorpt_correction_T_min 0.3235
_exptl_absorpt_correction_type multi-scan
_exptl_absorpt_process_details 'SADABS (Krause et al., 2015)'
_exptl_crystal_colour 'dark red'
_exptl_crystal_density_diffrn 1.815
_exptl_crystal_description plate
_exptl_crystal_F_000 1656
_exptl_crystal_size_max 0.50
_exptl_crystal_size_mid 0.22
_exptl_crystal_size_min 0.12
_refine_diff_density_max 1.488
_refine_diff_density_min -1.014
_refine_diff_density_rms 0.113
_refine_ls_extinction_method none
_refine_ls_goodness_of_fit_ref 1.036
_refine_ls_hydrogen_treatment constr
_refine_ls_matrix_type full
_refine_ls_number_parameters 370
_refine_ls_number_reflns 16343
_refine_ls_number_restraints 1
_refine_ls_restrained_S_all 1.036
_refine_ls_R_factor_all 0.0861
_refine_ls_R_factor_gt 0.0503
_refine_ls_shift/su_max 0.002
_refine_ls_shift/su_mean 0.000
_refine_ls_structure_factor_coef Fsqd
_refine_ls_weighting_details 'w=1/[\s^2^(Fo^2^)+(0.0433P)^2^+2.5745P] where P=(Fo^2^+2Fc^2^)/3'
_refine_ls_weighting_scheme calc
_refine_ls_wR_factor_gt 0.1135
_refine_ls_wR_factor_ref 0.1256
_reflns_Friedel_coverage 0.000
_reflns_number_gt 10756
_reflns_number_total 16343
_reflns_threshold_expression 'I > 2\s(I)'
_cod_data_source_file c8cc01517a2.cif
_cod_data_source_block matlv04
_cod_depositor_comments 'Adding full bibliography for 7121539--7121540.cif.'
_cod_database_code 7121539
_shelx_shelxl_version_number 2016/6
_shelx_space_group_comment
; 
The symmetry employed for this shelxl refinement is uniquely defined 
by the following loop, which should always be used as a source of 
symmetry information in preference to the above space-group names. 
They are only intended as comments. 
;
_shelx_estimated_absorpt_t_min 0.468
_shelx_estimated_absorpt_t_max 0.814

loop_
_space_group_symop_operation_xyz
'x, y, z'
'-x+1/2, y+1/2, -z+1/2'
'-x, -y, -z'
'x-1/2, -y-1/2, z-1/2'

loop_
_atom_site_label
_atom_site_type_symbol
_atom_site_fract_x
_atom_site_fract_y
_atom_site_fract_z
_atom_site_U_iso_or_equiv
_atom_site_adp_type
_atom_site_occupancy
_atom_site_site_symmetry_order
_atom_site_calc_flag
_atom_site_refinement_flags_posn
_atom_site_refinement_flags_adp
_atom_site_refinement_flags_occupancy
_atom_site_disorder_assembly
_atom_site_disorder_group
V1 V 0.32428(3) 0.62272(2) 0.06562(3) 0.02298(7) Uani 1 1 d . . . . .
V2 V 0.33612(3) 0.72078(2) 0.26229(3) 0.02310(8) Uani 1 1 d . . . . .
V3 V 0.51519(3) 0.60549(2) 0.29332(3) 0.01637(6) Uani 1 1 d . . . . .
V4 V 0.06769(3) 0.64347(2) 0.22362(3) 0.01953(7) Uani 1 1 d . . . . .
Ti1 Ti 0.26066(3) 0.62674(2) 0.44106(3) 0.01725(6) Uani 1 1 d . . . . .
Ti2 Ti 0.24947(3) 0.53359(2) 0.25614(3) 0.01780(7) Uani 1 1 d . . . . .
O1 O 0.34871(18) 0.62005(9) -0.06531(14) 0.0374(4) Uani 1 1 d . . . . .
O2 O 0.36856(18) 0.78579(6) 0.26536(17) 0.0360(4) Uani 1 1 d . . . . .
O3 O 0.66474(14) 0.59089(7) 0.32118(14) 0.0259(3) Uani 1 1 d . . . . .
O4 O -0.08192(15) 0.65734(8) 0.19700(15) 0.0309(4) Uani 1 1 d . . . . .
O5 O 0.23544(15) 0.62786(7) 0.58345(12) 0.0257(3) Uani 1 1 d . . . . .
O6 O 0.21614(16) 0.46275(6) 0.25352(14) 0.0265(3) Uani 1 1 d . . . . .
O7 O 0.35162(15) 0.70273(6) 0.10189(13) 0.0248(3) Uani 1 1 d . . . . .
O8 O 0.50288(13) 0.60727(6) 0.12767(12) 0.0208(3) Uani 1 1 d . . . . .
O9 O 0.28131(15) 0.54274(7) 0.09707(12) 0.0233(3) Uani 1 1 d D . . . .
O10 O 0.13360(14) 0.63850(7) 0.07031(12) 0.0241(3) Uani 1 1 d . . . . .
O11 O 0.51207(13) 0.68815(6) 0.29303(13) 0.0218(3) Uani 1 1 d . . . . .
O12 O 0.43918(13) 0.52808(5) 0.28286(12) 0.0188(3) Uani 1 1 d . . . . .
O13 O 0.06901(13) 0.55933(6) 0.22797(12) 0.0206(3) Uani 1 1 d . . . . .
O14 O 0.14183(14) 0.72000(6) 0.23577(14) 0.0238(3) Uani 1 1 d . . . . .
O15 O 0.44844(13) 0.60912(6) 0.44970(11) 0.0187(3) Uani 1 1 d . . . . .
O16 O 0.22990(13) 0.54506(5) 0.41865(11) 0.0172(2) Uani 1 1 d . . . . .
O17 O 0.07816(13) 0.63991(6) 0.39159(12) 0.0193(3) Uani 1 1 d . . . . .
O18 O 0.30104(15) 0.70517(6) 0.42323(13) 0.0228(3) Uani 1 1 d . . . . .
O19 O 0.28665(12) 0.62053(5) 0.26764(11) 0.0146(2) Uani 1 1 d . . . . .
C1 C 0.2075(4) 0.62770(13) 0.6970(2) 0.0469(7) Uani 1 1 d . . . . .
H1A H 0.279334 0.645153 0.739958 0.070 Uiso 1 1 calc R U . . .
H1B H 0.196689 0.589383 0.722260 0.070 Uiso 1 1 calc R U . . .
H1C H 0.127086 0.648468 0.707920 0.070 Uiso 1 1 calc R U . . .
C2 C 0.1900(3) 0.40544(10) 0.2487(2) 0.0352(5) Uani 1 1 d . . . . .
H2A H 0.222724 0.390139 0.179597 0.053 Uiso 1 1 calc R U . . .
H2B H 0.095906 0.399345 0.250444 0.053 Uiso 1 1 calc R U . . .
H2C H 0.233208 0.386953 0.312533 0.053 Uiso 1 1 calc R U . . .
C3 C 0.2931(3) 0.74172(11) 0.0245(2) 0.0378(6) Uani 1 1 d . . . . .
H3A H 0.311491 0.779596 0.050262 0.057 Uiso 1 1 calc R U . . .
H3B H 0.198754 0.735820 0.019627 0.057 Uiso 1 1 calc R U . . .
H3C H 0.329074 0.736322 -0.048952 0.057 Uiso 1 1 calc R U . . .
C4 C 0.6063(2) 0.62634(12) 0.0631(2) 0.0357(6) Uani 1 1 d . . . . .
H4A H 0.604854 0.606450 -0.008034 0.054 Uiso 1 1 calc R U . . .
H4B H 0.689356 0.619563 0.103329 0.054 Uiso 1 1 calc R U . . .
H4C H 0.596028 0.666198 0.049216 0.054 Uiso 1 1 calc R U . . .
C5 C 0.2141(6) 0.50881(17) 0.0162(3) 0.0370(10) Uani 0.721(10) 1 d D . P A 1
H5A H 0.229031 0.469618 0.034248 0.055 Uiso 0.721(10) 1 calc R U P A 1
H5B H 0.246420 0.516757 -0.057700 0.055 Uiso 0.721(10) 1 calc R U P A 1
H5C H 0.120659 0.516775 0.016670 0.055 Uiso 0.721(10) 1 calc R U P A 1
C5' C 0.2775(16) 0.5033(4) 0.0126(8) 0.0370(10) Uani 0.279(10) 1 d D . P A 5
H5D H 0.206930 0.476983 0.024784 0.055 Uiso 0.279(10) 1 calc R U P A 5
H5E H 0.360605 0.483426 0.012661 0.055 Uiso 0.279(10) 1 calc R U P A 5
H5F H 0.262371 0.521832 -0.059329 0.055 Uiso 0.279(10) 1 calc R U P A 5
C6 C 0.0473(3) 0.62454(15) -0.0193(2) 0.0484(8) Uani 1 1 d . . . . .
H6A H -0.029668 0.648454 -0.017752 0.073 Uiso 1 1 d R U . . .
H6B H 0.020781 0.585662 -0.012660 0.073 Uiso 1 1 d R U . . .
H6C H 0.090685 0.629893 -0.089629 0.073 Uiso 1 1 d R U . . .
C7 C 0.6203(2) 0.72029(10) 0.2616(2) 0.0335(5) Uani 1 1 d . . . . .
H7A H 0.700032 0.698276 0.271484 0.050 Uiso 1 1 calc R U . . .
H7B H 0.627044 0.753576 0.308262 0.050 Uiso 1 1 calc R U . . .
H7C H 0.608631 0.731208 0.183383 0.050 Uiso 1 1 calc R U . . .
C8 C 0.5128(2) 0.48685(9) 0.2269(2) 0.0288(5) Uani 1 1 d . . . . .
H8A H 0.472384 0.450414 0.236377 0.043 Uiso 1 1 calc R U . . .
H8B H 0.601957 0.486129 0.258532 0.043 Uiso 1 1 calc R U . . .
H8C H 0.514247 0.495812 0.147476 0.043 Uiso 1 1 calc R U . . .
C9 C -0.0396(2) 0.52624(11) 0.2526(3) 0.0379(6) Uani 1 1 d . . . . .
H9A H -0.043122 0.493890 0.203211 0.057 Uiso 1 1 calc R U . . .
H9B H -0.119439 0.548074 0.241481 0.057 Uiso 1 1 calc R U . . .
H9C H -0.031619 0.513819 0.330119 0.057 Uiso 1 1 calc R U . . .
C10 C 0.0681(2) 0.76006(10) 0.2939(2) 0.0320(5) Uani 1 1 d . . . . .
H10A H -0.020636 0.761548 0.261447 0.048 Uiso 1 1 calc R U . . .
H10B H 0.109049 0.796592 0.287825 0.048 Uiso 1 1 calc R U . . .
H10C H 0.065341 0.749538 0.372526 0.048 Uiso 1 1 calc R U . . .
C11 C 0.5341(2) 0.63014(10) 0.5355(2) 0.0309(5) Uani 1 1 d . . . . .
H11A H 0.488821 0.631268 0.605744 0.046 Uiso 1 1 calc R U . . .
H11B H 0.561971 0.667667 0.516058 0.046 Uiso 1 1 calc R U . . .
H11C H 0.610414 0.605941 0.543877 0.046 Uiso 1 1 calc R U . . .
C12 C 0.2743(2) 0.50516(9) 0.49910(18) 0.0241(4) Uani 1 1 d . . . . .
H12A H 0.236063 0.468900 0.480787 0.036 Uiso 1 1 calc R U . . .
H12B H 0.247928 0.516635 0.573093 0.036 Uiso 1 1 calc R U . . .
H12D H 0.369353 0.502550 0.498673 0.036 Uiso 1 1 calc R U . . .
C13 C -0.0270(2) 0.62299(12) 0.4565(2) 0.0321(5) Uani 1 1 d . . . . .
H13A H -0.028167 0.645499 0.524348 0.048 Uiso 1 1 calc R U . . .
H13D H -0.016373 0.583799 0.476629 0.048 Uiso 1 1 calc R U . . .
H13B H -0.108985 0.627964 0.413562 0.048 Uiso 1 1 calc R U . . .
C14 C 0.3368(3) 0.74450(11) 0.5073(2) 0.0400(6) Uani 1 1 d . . . . .
H14D H 0.311835 0.730461 0.579927 0.060 Uiso 1 1 calc R U . . .
H14A H 0.292149 0.779716 0.491667 0.060 Uiso 1 1 calc R U . . .
H14B H 0.431145 0.750399 0.508218 0.060 Uiso 1 1 calc R U . . .

loop_
_atom_site_aniso_label
_atom_site_aniso_U_11
_atom_site_aniso_U_22
_atom_site_aniso_U_33
_atom_site_aniso_U_23
_atom_site_aniso_U_13
_atom_site_aniso_U_12
V1 0.01747(14) 0.03190(18) 0.01939(15) 0.00660(13) -0.00150(12) 0.00019(13)
V2 0.01888(15) 0.01860(15) 0.03185(19) 0.00535(13) 0.00122(13) 0.00252(11)
V3 0.01145(12) 0.01722(13) 0.02030(15) 0.00459(11) -0.00110(10) 0.00039(10)
V4 0.01211(13) 0.02557(16) 0.02077(15) 0.00639(12) -0.00125(11) 0.00168(11)
Ti1 0.01544(13) 0.01893(14) 0.01734(14) -0.00083(11) -0.00001(11) -0.00006(11)
Ti2 0.01530(14) 0.01957(15) 0.01847(15) -0.00069(12) -0.00011(11) -0.00145(11)
O1 0.0331(9) 0.0611(12) 0.0180(7) 0.0066(8) 0.0007(6) -0.0007(9)
O2 0.0357(9) 0.0162(7) 0.0563(12) 0.0068(7) 0.0039(8) -0.0002(6)
O3 0.0147(6) 0.0306(8) 0.0322(8) 0.0095(6) -0.0013(6) 0.0014(5)
O4 0.0156(7) 0.0414(9) 0.0354(9) 0.0126(7) -0.0016(6) 0.0033(6)
O5 0.0290(7) 0.0334(8) 0.0147(6) -0.0008(6) 0.0012(5) 0.0003(6)
O6 0.0275(8) 0.0168(6) 0.0351(9) -0.0037(6) 0.0016(6) -0.0060(6)
O7 0.0201(7) 0.0262(7) 0.0283(8) 0.0147(6) 0.0008(6) 0.0015(5)
O8 0.0144(6) 0.0267(7) 0.0216(7) 0.0060(5) 0.0048(5) 0.0011(5)
O9 0.0241(7) 0.0293(7) 0.0167(6) -0.0057(5) 0.0003(5) -0.0029(6)
O10 0.0174(6) 0.0389(9) 0.0156(6) 0.0052(6) -0.0039(5) -0.0002(6)
O11 0.0150(6) 0.0184(6) 0.0318(8) 0.0053(5) -0.0003(5) -0.0044(5)
O12 0.0167(6) 0.0152(6) 0.0245(7) 0.0015(5) 0.0010(5) 0.0023(5)
O13 0.0136(6) 0.0246(7) 0.0236(7) 0.0022(5) -0.0017(5) -0.0059(5)
O14 0.0181(6) 0.0212(7) 0.0324(8) 0.0070(6) 0.0035(6) 0.0073(5)
O15 0.0155(6) 0.0225(6) 0.0176(6) 0.0022(5) -0.0057(5) -0.0027(5)
O16 0.0170(6) 0.0170(6) 0.0175(6) 0.0056(5) -0.0004(5) -0.0004(5)
O17 0.0156(6) 0.0216(6) 0.0208(6) 0.0033(5) 0.0031(5) 0.0018(5)
O18 0.0264(7) 0.0178(6) 0.0243(7) -0.0050(5) 0.0010(6) -0.0025(5)
O19 0.0129(5) 0.0150(5) 0.0159(6) 0.0015(4) 0.0010(4) -0.0006(4)
C1 0.076(2) 0.0459(16) 0.0192(11) 0.0030(10) 0.0091(12) 0.0104(15)
C2 0.0408(14) 0.0216(10) 0.0429(14) -0.0025(9) -0.0036(11) -0.0070(9)
C3 0.0363(13) 0.0393(13) 0.0380(13) 0.0263(11) 0.0039(10) 0.0055(10)
C4 0.0206(9) 0.0587(17) 0.0284(11) 0.0071(11) 0.0079(8) -0.0043(10)
C5 0.052(3) 0.0309(15) 0.0269(14) -0.0096(11) -0.0074(19) -0.0011(19)
C5' 0.052(3) 0.0309(15) 0.0269(14) -0.0096(11) -0.0074(19) -0.0011(19)
C6 0.0276(12) 0.081(2) 0.0358(14) -0.0191(15) -0.0110(10) 0.0077(14)
C7 0.0204(10) 0.0258(10) 0.0544(16) 0.0045(10) 0.0030(10) -0.0081(8)
C8 0.0209(9) 0.0230(9) 0.0426(13) -0.0059(9) 0.0016(9) 0.0072(7)
C9 0.0196(10) 0.0305(12) 0.0641(19) -0.0035(11) 0.0090(11) -0.0086(8)
C10 0.0255(10) 0.0259(10) 0.0449(14) 0.0038(10) 0.0053(9) 0.0101(8)
C11 0.0219(9) 0.0375(12) 0.0323(11) -0.0129(9) -0.0131(8) 0.0063(9)
C12 0.0233(9) 0.0246(9) 0.0243(10) 0.0118(8) -0.0004(7) 0.0013(7)
C13 0.0193(9) 0.0521(15) 0.0254(10) 0.0041(10) 0.0063(8) -0.0029(9)
C14 0.0509(16) 0.0283(12) 0.0407(14) -0.0142(10) 0.0023(12) -0.0015(11)

loop_
_atom_type_symbol
_atom_type_description
_atom_type_scat_dispersion_real
_atom_type_scat_dispersion_imag
_atom_type_scat_source
C C 0.0033 0.0016 'International Tables Vol C Tables 4.2.6.8 and 6.1.1.4'
H H 0.0000 0.0000 'International Tables Vol C Tables 4.2.6.8 and 6.1.1.4'
O O 0.0106 0.0060 'International Tables Vol C Tables 4.2.6.8 and 6.1.1.4'
Ti Ti 0.2776 0.4457 'International Tables Vol C Tables 4.2.6.8 and 6.1.1.4'
V V 0.3005 0.5294 'International Tables Vol C Tables 4.2.6.8 and 6.1.1.4'

loop_
_geom_angle_atom_site_label_1
_geom_angle_atom_site_label_2
_geom_angle_atom_site_label_3
_geom_angle
O1 V1 O8 100.58(8)
O1 V1 O7 103.13(9)
O8 V1 O7 88.77(6)
O1 V1 O10 103.03(8)
O8 V1 O10 156.39(6)
O7 V1 O10 86.58(7)
O1 V1 O9 100.91(9)
O8 V1 O9 87.50(6)
O7 V1 O9 155.95(6)
O10 V1 O9 87.38(7)
O1 V1 O19 176.48(8)
O8 V1 O19 78.73(5)
O7 V1 O19 80.33(5)
O10 V1 O19 77.67(5)
O9 V1 O19 75.64(5)
O2 V2 O7 102.23(9)
O2 V2 O11 101.22(8)
O7 V2 O11 89.31(6)
O2 V2 O14 102.56(8)
O7 V2 O14 87.70(7)
O11 V2 O14 156.12(6)
O2 V2 O18 101.83(9)
O7 V2 O18 155.93(6)
O11 V2 O18 86.71(6)
O14 V2 O18 86.42(7)
O2 V2 O19 177.19(8)
O7 V2 O19 80.54(5)
O11 V2 O19 78.22(5)
O14 V2 O19 77.92(5)
O18 V2 O19 75.41(5)
O3 V3 O8 103.77(7)
O3 V3 O11 103.62(7)
O8 V3 O11 88.65(6)
O3 V3 O12 100.14(7)
O8 V3 O12 87.01(6)
O11 V3 O12 156.20(6)
O3 V3 O15 99.89(7)
O8 V3 O15 156.29(6)
O11 V3 O15 87.28(6)
O12 V3 O15 87.36(6)
O3 V3 O19 173.79(7)
O8 V3 O19 80.93(5)
O11 V3 O19 80.34(5)
O12 V3 O19 75.87(5)
O15 V3 O19 75.36(5)
O4 V4 O10 100.74(8)
O4 V4 O14 100.58(8)
O10 V4 O14 88.91(7)
O4 V4 O17 102.94(8)
O10 V4 O17 156.30(6)
O14 V4 O17 87.73(6)
O4 V4 O13 102.72(8)
O10 V4 O13 87.79(6)
O14 V4 O13 156.68(6)
O17 V4 O13 86.09(6)
O4 V4 O19 177.94(7)
O10 V4 O19 80.69(5)
O14 V4 O19 80.89(5)
O17 V4 O19 75.61(5)
O13 V4 O19 75.79(5)
O5 Ti1 O18 97.67(7)
O5 Ti1 O17 96.81(7)
O18 Ti1 O17 90.86(6)
O5 Ti1 O15 97.66(7)
O18 Ti1 O15 90.13(6)
O17 Ti1 O15 165.23(6)
O5 Ti1 O16 96.79(7)
O18 Ti1 O16 165.49(6)
O17 Ti1 O16 88.52(6)
O15 Ti1 O16 86.85(6)
O5 Ti1 O19 176.57(7)
O18 Ti1 O19 85.69(6)
O17 Ti1 O19 82.45(5)
O15 Ti1 O19 82.94(5)
O16 Ti1 O19 79.85(5)
O6 Ti2 O9 97.60(7)
O6 Ti2 O12 97.46(7)
O9 Ti2 O12 88.04(6)
O6 Ti2 O13 97.00(7)
O9 Ti2 O13 89.31(6)
O12 Ti2 O13 165.52(6)
O6 Ti2 O16 97.27(7)
O9 Ti2 O16 165.10(6)
O12 Ti2 O16 89.17(6)
O13 Ti2 O16 89.74(6)
O6 Ti2 O19 177.10(7)
O9 Ti2 O19 85.23(6)
O12 Ti2 O19 83.20(5)
O13 Ti2 O19 82.39(5)
O16 Ti2 O19 79.90(5)
C1 O5 Ti1 176.63(19)
C2 O6 Ti2 178.60(17)
C3 O7 V2 115.92(16)
C3 O7 V1 115.99(16)
V2 O7 V1 114.05(7)
C4 O8 V1 115.74(14)
C4 O8 V3 122.34(14)
V1 O8 V3 113.67(7)
C5' O9 Ti2 129.3(5)
C5 O9 Ti2 120.3(2)
C5' O9 V1 121.1(5)
C5 O9 V1 121.6(2)
Ti2 O9 V1 109.61(7)
C6 O10 V4 119.68(16)
C6 O10 V1 121.48(15)
V4 O10 V1 113.95(7)
C7 O11 V3 122.24(14)
C7 O11 V2 116.79(13)
V3 O11 V2 114.14(7)
C8 O12 Ti2 120.51(13)
C8 O12 V3 117.31(13)
Ti2 O12 V3 109.01(6)
C9 O13 Ti2 122.17(15)
C9 O13 V4 124.40(14)
Ti2 O13 V4 108.90(6)
C10 O14 V4 116.86(14)
C10 O14 V2 117.32(15)
V4 O14 V2 113.20(7)
C11 O15 Ti1 122.54(13)
C11 O15 V3 117.75(14)
Ti1 O15 V3 108.96(6)
C12 O16 Ti2 122.03(13)
C12 O16 Ti1 121.63(13)
Ti2 O16 Ti1 104.25(6)
C13 O17 Ti1 121.61(13)
C13 O17 V4 123.39(13)
Ti1 O17 V4 108.80(6)
C14 O18 Ti1 128.16(16)
C14 O18 V2 120.41(15)
Ti1 O18 V2 109.45(7)
Ti1 O19 Ti2 95.99(5)
Ti1 O19 V4 92.83(5)
Ti2 O19 V4 92.78(5)
Ti1 O19 V3 92.51(5)
Ti2 O19 V3 91.86(5)
V4 O19 V3 172.53(6)
Ti1 O19 V2 89.44(5)
Ti2 O19 V2 174.51(6)
V4 O19 V2 87.75(4)
V3 O19 V2 87.08(4)
Ti1 O19 V1 174.45(6)
Ti2 O19 V1 89.52(5)
V4 O19 V1 87.61(4)
V3 O19 V1 86.58(4)
V2 O19 V1 85.04(4)
O5 C1 H1A 109.5
O5 C1 H1B 109.5
H1A C1 H1B 109.5
O5 C1 H1C 109.5
H1A C1 H1C 109.5
H1B C1 H1C 109.5
O6 C2 H2A 109.5
O6 C2 H2B 109.5
H2A C2 H2B 109.5
O6 C2 H2C 109.5
H2A C2 H2C 109.5
H2B C2 H2C 109.5
O7 C3 H3A 109.5
O7 C3 H3B 109.5
H3A C3 H3B 109.5
O7 C3 H3C 109.5
H3A C3 H3C 109.5
H3B C3 H3C 109.5
O8 C4 H4A 109.5
O8 C4 H4B 109.5
H4A C4 H4B 109.5
O8 C4 H4C 109.5
H4A C4 H4C 109.5
H4B C4 H4C 109.5
O9 C5 H5A 109.5
O9 C5 H5B 109.5
H5A C5 H5B 109.5
O9 C5 H5C 109.5
H5A C5 H5C 109.5
H5B C5 H5C 109.5
O9 C5' H5D 109.5
O9 C5' H5E 109.5
H5D C5' H5E 109.5
O9 C5' H5F 109.5
H5D C5' H5F 109.5
H5E C5' H5F 109.5
O10 C6 H6A 109.3
O10 C6 H6B 109.6
H6A C6 H6B 109.5
O10 C6 H6C 109.5
H6A C6 H6C 109.5
H6B C6 H6C 109.5
O11 C7 H7A 109.5
O11 C7 H7B 109.5
H7A C7 H7B 109.5
O11 C7 H7C 109.5
H7A C7 H7C 109.5
H7B C7 H7C 109.5
O12 C8 H8A 109.5
O12 C8 H8B 109.5
H8A C8 H8B 109.5
O12 C8 H8C 109.5
H8A C8 H8C 109.5
H8B C8 H8C 109.5
O13 C9 H9A 109.5
O13 C9 H9B 109.5
H9A C9 H9B 109.5
O13 C9 H9C 109.5
H9A C9 H9C 109.5
H9B C9 H9C 109.5
O14 C10 H10A 109.5
O14 C10 H10B 109.5
H10A C10 H10B 109.5
O14 C10 H10C 109.5
H10A C10 H10C 109.5
H10B C10 H10C 109.5
O15 C11 H11A 109.5
O15 C11 H11B 109.5
H11A C11 H11B 109.5
O15 C11 H11C 109.5
H11A C11 H11C 109.5
H11B C11 H11C 109.5
O16 C12 H12A 109.5
O16 C12 H12B 109.5
H12A C12 H12B 109.5
O16 C12 H12D 109.5
H12A C12 H12D 109.5
H12B C12 H12D 109.5
O17 C13 H13A 109.5
O17 C13 H13D 109.5
H13A C13 H13D 109.5
O17 C13 H13B 109.5
H13A C13 H13B 109.5
H13D C13 H13B 109.5
O18 C14 H14D 109.5
O18 C14 H14A 109.5
H14D C14 H14A 109.5
O18 C14 H14B 109.5
H14D C14 H14B 109.5
H14A C14 H14B 109.5

loop_
_geom_bond_atom_site_label_1
_geom_bond_atom_site_label_2
_geom_bond_distance
V1 O1 1.6054(17)
V1 O8 1.9915(15)
V1 O7 1.9947(17)
V1 O10 2.0005(15)
V1 O9 2.0168(16)
V1 O19 2.4755(13)
V2 O2 1.6022(16)
V2 O7 1.9901(17)
V2 O11 1.9947(15)
V2 O14 2.0117(16)
V2 O18 2.0180(16)
V2 O19 2.4707(13)
V3 O3 1.6009(15)
V3 O8 1.9922(15)
V3 O11 1.9926(15)
V3 O12 2.0251(14)
V3 O15 2.0285(15)
V3 O19 2.3868(13)
V4 O4 1.5952(15)
V4 O10 1.9924(15)
V4 O14 1.9992(16)
V4 O17 2.0209(15)
V4 O13 2.0288(15)
V4 O19 2.3595(13)
Ti1 O5 1.7421(15)
Ti1 O18 1.9489(15)
Ti1 O17 1.9731(14)
Ti1 O15 1.9764(14)
Ti1 O16 2.0107(14)
Ti1 O19 2.1183(13)
Ti2 O6 1.7417(15)
Ti2 O9 1.9658(15)
Ti2 O12 1.9699(14)
Ti2 O13 1.9740(14)
Ti2 O16 1.9919(14)
Ti2 O19 2.1336(13)
O5 C1 1.406(3)
O6 C2 1.408(3)
O7 C3 1.438(3)
O8 C4 1.417(3)
O9 C5' 1.391(7)
O9 C5 1.429(4)
O10 C6 1.410(3)
O11 C7 1.419(2)
O12 C8 1.433(2)
O13 C9 1.413(3)
O14 C10 1.427(3)
O15 C11 1.425(2)
O16 C12 1.427(2)
O17 C13 1.418(2)
O18 C14 1.425(3)
C1 H1A 0.9800
C1 H1B 0.9800
C1 H1C 0.9800
C2 H2A 0.9800
C2 H2B 0.9800
C2 H2C 0.9800
C3 H3A 0.9800
C3 H3B 0.9800
C3 H3C 0.9800
C4 H4A 0.9800
C4 H4B 0.9800
C4 H4C 0.9800
C5 H5A 0.9800
C5 H5B 0.9800
C5 H5C 0.9800
C5' H5D 0.9800
C5' H5E 0.9800
C5' H5F 0.9800
C6 H6A 0.9800
C6 H6B 0.9800
C6 H6C 0.9800
C7 H7A 0.9800
C7 H7B 0.9800
C7 H7C 0.9800
C8 H8A 0.9800
C8 H8B 0.9800
C8 H8C 0.9800
C9 H9A 0.9800
C9 H9B 0.9800
C9 H9C 0.9800
C10 H10A 0.9800
C10 H10B 0.9800
C10 H10C 0.9800
C11 H11A 0.9800
C11 H11B 0.9800
C11 H11C 0.9800
C12 H12A 0.9800
C12 H12B 0.9800
C12 H12D 0.9800
C13 H13A 0.9800
C13 H13D 0.9800
C13 H13B 0.9800
C14 H14D 0.9800
C14 H14A 0.9800
C14 H14B 0.9800
